data_4321435
loop_
_publ_author_name
'N\'uria Duran'
'William Clegg'
'Lourdes Cucurull-S\'anchez'
'Robert A. Coxall'
'Hermas R. Jim\'enez'
'Jos\'e-Mar\'ia Moratal'
'Francesc Lloret'
'Pilar Gonz\'alez-Duarte'

_publ_section_title
;
 Unprecedented Stabilization of Cobalt(II) in a Tetrahedral S2O2
 Environment: The Use of a Redox-Noninnocent Ligand
;
_journal_name_full 'Inorganic Chemistry'
_journal_page_first 4821
_journal_page_last 4832
_journal_paper_doi 10.1021/ic000223q
_journal_volume 39
_journal_year 2000
_chemical_formula_sum 'C44 H60 N2 O4 S2 Zn'
_chemical_formula_weight 810.43
_chemical_name_systematic
;
 ?
;
_space_group_IT_number 14
_symmetry_cell_setting monoclinic
_symmetry_space_group_name_Hall '-P 2yn'
_symmetry_space_group_name_H-M 'P 1 21/n 1'
_atom_sites_solution_hydrogens geom
_atom_sites_solution_primary 'isostructural with Co complex'
_atom_sites_solution_secondary difmap
_audit_creation_method SHELXL
_cell_angle_alpha 90.00
_cell_angle_beta 112.658(2)
_cell_angle_gamma 90.00
_cell_formula_units_Z 4
_cell_length_a 14.2372(11)
_cell_length_b 18.7351(14)
_cell_length_c 17.1012(13)
_cell_measurement_reflns_used 13897
_cell_measurement_temperature 160(2)
_cell_measurement_theta_max 28.40
_cell_measurement_theta_min 2.37
_cell_volume 4209.4(6)
_computing_cell_refinement 'local programs'
_computing_data_collection 'Siemens SMART'
_computing_data_reduction 'Siemens SAINT'
_computing_molecular_graphics 'Siemens SHELXTL'
_computing_publication_material 'SHELXTL and local programs'
_computing_structure_refinement 'Siemens SHELXTL'
_computing_structure_solution 'Siemens SHELXTL'
_diffrn_ambient_temperature 160(2)
_diffrn_measurement_device 'Siemens SMART CCD diffractometer'
_diffrn_measurement_method '\w rotation with narrow frames'
_diffrn_radiation_monochromator graphite
_diffrn_radiation_source 'fine-focus sealed tube'
_diffrn_radiation_type MoK\a
_diffrn_radiation_wavelength 0.71073
_diffrn_reflns_av_R_equivalents 0.0395
_diffrn_reflns_av_sigmaI/netI 0.0298
_diffrn_reflns_limit_h_max 19
_diffrn_reflns_limit_h_min -18
_diffrn_reflns_limit_k_max 24
_diffrn_reflns_limit_k_min -16
_diffrn_reflns_limit_l_max 21
_diffrn_reflns_limit_l_min -22
_diffrn_reflns_number 21884
_diffrn_reflns_theta_max 25.00
_diffrn_reflns_theta_min 1.59
_diffrn_standards_decay_% 0
_diffrn_standards_number 0
_exptl_absorpt_coefficient_mu 0.726
_exptl_absorpt_correction_T_max 0.816
_exptl_absorpt_correction_T_min 0.698
_exptl_absorpt_correction_type empirical
_exptl_crystal_colour colourless
_exptl_crystal_density_diffrn 1.279
_exptl_crystal_description block
_exptl_crystal_F_000 1728
_exptl_crystal_size_max 0.50
_exptl_crystal_size_mid 0.48
_exptl_crystal_size_min 0.32
_refine_diff_density_max 1.140
_refine_diff_density_min -0.771
_refine_diff_density_rms 0.084
_refine_ls_extinction_coef 0.0013(3)
_refine_ls_extinction_expression Fc^*^=kFc[1+0.001xFc^2^\l^3^/sin(2\q)]^-1/4^
_refine_ls_extinction_method SHELXL
_refine_ls_goodness_of_fit_all 1.174
_refine_ls_goodness_of_fit_obs 1.218
_refine_ls_matrix_type full
_refine_ls_number_parameters 534
_refine_ls_number_reflns 7360
_refine_ls_number_restraints 262
_refine_ls_restrained_S_all 1.209
_refine_ls_restrained_S_obs 1.247
_refine_ls_R_factor_all 0.0844
_refine_ls_R_factor_obs 0.0767
_refine_ls_shift/esd_max 0.001
_refine_ls_shift/esd_mean 0.000
_refine_ls_structure_factor_coef Fsqd
_refine_ls_weighting_details 'w=1/[\s^2^(Fo^2^)+(0.0489P)^2^+16.4570P] where P=(Fo^2^+2Fc^2^)/3'
_refine_ls_weighting_scheme calc
_refine_ls_wR_factor_all 0.1864
_refine_ls_wR_factor_obs 0.1811
_reflns_number_observed 6602
_reflns_number_total 7385
_reflns_observed_criterion >2sigma(I)
_cod_data_source_file ic000223q_5.cif
_cod_data_source_block compound8
_cod_depositor_comments
;
The following automatic conversions were performed:

'_refine_ls_weighting_scheme' value 'calc
w=1/[\s^2^(Fo^2^)+(0.0489P)^2^+16.4570P] where P=(Fo^2^+2Fc^2^)/3'
was changed to 'calc'. New tag '_refine_ls_weighting_details' was
created. The value of the new tag was set to
'w=1/[\s^2^(Fo^2^)+(0.0489P)^2^+16.4570P] where P=(Fo^2^+2Fc^2^)/3'.

Automatic conversion script
Id: cif_fix_values 3143 2015-03-26 13:38:13Z robertas 
;
_cod_database_code 4321435

loop_
_symmetry_equiv_pos_as_xyz
'x, y, z'
'-x+1/2, y+1/2, -z+1/2'
'-x, -y, -z'
'x-1/2, -y-1/2, z-1/2'

loop_
_atom_site_aniso_label
_atom_site_aniso_U_11
_atom_site_aniso_U_22
_atom_site_aniso_U_33
_atom_site_aniso_U_23
_atom_site_aniso_U_13
_atom_site_aniso_U_12
Zn 0.0285(3) 0.0408(4) 0.0298(3) -0.0031(3) 0.0054(2) 0.0031(3)
S1 0.0414(8) 0.0396(8) 0.0529(8) -0.0067(6) 0.0179(6) -0.0028(6)
O1 0.054(2) 0.040(2) 0.057(3) 0.000(2) 0.011(2) -0.006(2)
O2 0.072(3) 0.049(3) 0.083(3) -0.003(2) 0.042(3) -0.003(2)
C1 0.044(3) 0.017(2) 0.017(2) -0.008(2) -0.006(2) 0.015(2)
C2 0.029(3) 0.043(3) 0.035(3) 0.001(2) 0.008(2) 0.009(2)
C3 0.032(3) 0.046(3) 0.031(3) -0.004(2) 0.007(2) 0.012(2)
C4 0.045(3) 0.054(4) 0.050(3) 0.005(3) 0.013(3) 0.020(3)
C5 0.045(3) 0.084(5) 0.050(4) 0.015(3) 0.009(3) 0.031(3)
C6 0.038(3) 0.104(6) 0.052(4) 0.001(4) 0.009(3) 0.030(4)
C7 0.035(3) 0.104(6) 0.041(3) 0.002(3) 0.016(3) 0.015(3)
C8 0.038(3) 0.071(4) 0.027(3) -0.001(3) 0.008(2) 0.012(3)
C9 0.029(2) 0.041(3) 0.036(3) -0.001(2) 0.009(2) 0.004(2)
C10 0.040(3) 0.053(3) 0.043(3) 0.006(3) 0.013(3) 0.018(3)
C11 0.039(3) 0.072(4) 0.041(3) 0.013(3) 0.006(3) 0.016(3)
C12 0.033(3) 0.075(4) 0.032(3) -0.002(3) 0.002(2) -0.008(3)
C13 0.036(3) 0.050(3) 0.047(3) -0.014(3) 0.008(2) -0.002(3)
C14 0.033(3) 0.042(3) 0.042(3) -0.001(2) 0.005(2) 0.006(2)
S2 0.0296(7) 0.0821(11) 0.0336(7) -0.0052(7) 0.0018(5) 0.0203(7)
O3 0.025(2) 0.043(2) 0.033(2) 0.000(2) 0.0076(14) 0.0058(15)
O4 0.031(2) 0.050(2) 0.031(2) 0.003(2) 0.004(2) 0.007(2)
C15 0.028(2) 0.028(3) 0.031(3) 0.004(2) 0.008(2) 0.003(2)
C16 0.026(2) 0.043(3) 0.033(3) 0.000(2) 0.009(2) 0.004(2)
C17 0.028(2) 0.040(3) 0.028(2) 0.005(2) 0.006(2) 0.008(2)
C18 0.046(3) 0.048(3) 0.036(3) 0.011(2) 0.018(2) 0.011(3)
C19 0.065(4) 0.067(4) 0.036(3) 0.008(3) 0.022(3) 0.032(3)
C20 0.065(4) 0.050(4) 0.047(4) -0.007(3) 0.010(3) 0.024(3)
C21 0.061(4) 0.036(3) 0.094(5) -0.007(3) 0.022(4) 0.005(3)
C22 0.046(3) 0.043(3) 0.075(4) 0.006(3) 0.028(3) 0.005(3)
C23 0.032(3) 0.043(3) 0.065(4) 0.001(3) 0.021(3) 0.003(2)
C24 0.052(3) 0.040(3) 0.083(5) 0.009(3) 0.041(3) 0.006(3)
C25 0.079(5) 0.054(4) 0.144(8) 0.038(5) 0.081(6) 0.022(4)
C26 0.091(7) 0.069(6) 0.225(15) 0.023(8) 0.096(9) -0.024(6)
C27 0.101(8) 0.090(8) 0.198(14) 0.009(9) 0.034(9) -0.055(7)
C28 0.062(5) 0.079(6) 0.119(7) -0.018(5) 0.022(5) -0.036(4)
N1 0.052(3) 0.075(4) 0.029(2) 0.000(2) 0.001(2) -0.028(3)
C29 0.048(3) 0.091(5) 0.030(3) -0.001(3) 0.008(3) -0.025(3)
C30 0.110(7) 0.116(7) 0.043(4) 0.014(4) 0.024(4) -0.038(6)
C31 0.048(4) 0.116(7) 0.056(4) -0.008(4) -0.001(3) -0.036(4)
C32 0.039(4) 0.189(12) 0.088(6) -0.019(7) -0.001(4) -0.008(6)
C33 0.079(5) 0.072(5) 0.037(3) -0.001(3) 0.013(3) -0.033(4)
C34 0.074(5) 0.106(7) 0.061(5) -0.004(5) 0.015(4) -0.018(5)
C35 0.069(4) 0.071(5) 0.047(4) -0.002(3) 0.013(3) -0.027(4)
C36 0.122(7) 0.085(6) 0.051(4) 0.013(4) 0.016(4) -0.031(5)
N2 0.040(3) 0.054(3) 0.051(3) 0.016(2) -0.001(2) -0.003(2)
C37 0.090(6) 0.119(7) 0.089(6) 0.010(5) 0.032(5) 0.044(5)
C38 0.150(10) 0.179(12) 0.164(11) 0.064(10) 0.123(10) 0.058(9)
C39 0.073(7) 0.176(17) 0.089(11) 0.066(11) -0.028(8) -0.020(12)
C40 0.071(11) 0.058(9) 0.057(7) 0.011(7) -0.021(7) -0.006(7)
C41 0.064(7) 0.038(5) 0.129(10) 0.036(5) 0.061(6) 0.022(5)
C42 0.079(8) 0.037(7) 0.142(12) -0.043(8) 0.065(7) -0.022(6)
C43 0.051(7) 0.042(6) 0.048(6) -0.001(5) -0.003(5) -0.012(5)
C44 0.061(8) 0.061(8) 0.078(9) 0.009(7) 0.025(7) -0.002(7)
C39X 0.068(7) 0.034(6) 0.050(7) 0.011(5) 0.025(5) 0.017(6)
C40X 0.067(13) 0.249(35) 0.111(20) -0.022(19) -0.026(12) -0.053(20)
C41X 0.132(16) 0.111(14) 0.078(10) -0.027(10) -0.007(8) 0.036(12)
C42X 0.197(27) 0.175(26) 0.097(13) -0.025(17) 0.040(16) 0.107(22)
C43X 0.079(10) 0.061(8) 0.163(18) 0.055(10) -0.024(11) -0.004(8)
C44X 0.050(7) 0.035(6) 0.044(7) 0.007(5) 0.003(5) 0.002(5)

loop_
_atom_site_label
_atom_site_type_symbol
_atom_site_fract_x
_atom_site_fract_y
_atom_site_fract_z
_atom_site_U_iso_or_equiv
_atom_site_thermal_displace_type
_atom_site_occupancy
_atom_site_calc_flag
_atom_site_refinement_flags
_atom_site_disorder_group
Zn Zn 0.21316(4) 0.40732(3) 0.67980(4) 0.0348(2) Uani 1 d . .
S1 S 0.21936(11) 0.33202(8) 0.57655(10) 0.0447(4) Uani 1 d . .
O1 O 0.2841(3) 0.4805(2) 0.6396(3) 0.0537(11) Uani 1 d . .
O2 O 0.3188(4) 0.5189(2) 0.5336(3) 0.0643(12) Uani 1 d . .
C1 C 0.2896(4) 0.4682(2) 0.5754(3) 0.0316(11) Uani 1 d . .
C2 C 0.2954(4) 0.3908(3) 0.5400(3) 0.0373(12) Uani 1 d . .
C3 C 0.4094(4) 0.3699(3) 0.5756(3) 0.0375(12) Uani 1 d . .
C4 C 0.4505(5) 0.3207(3) 0.6402(4) 0.0516(15) Uani 1 d . .
H4 H 0.4079(5) 0.2974(3) 0.6635(4) 0.062 Uiso 1 calc R .
C5 C 0.5544(5) 0.3054(4) 0.6713(4) 0.062(2) Uani 1 d . .
H5 H 0.5822(5) 0.2708(4) 0.7147(4) 0.075 Uiso 1 calc R .
C6 C 0.6166(5) 0.3402(4) 0.6394(4) 0.067(2) Uani 1 d . .
H6 H 0.6875(5) 0.3302(4) 0.6617(4) 0.080 Uiso 1 calc R .
C7 C 0.5765(4) 0.3898(4) 0.5748(4) 0.060(2) Uani 1 d . .
H7 H 0.6195(4) 0.4136(4) 0.5522(4) 0.072 Uiso 1 calc R .
C8 C 0.4728(4) 0.4045(3) 0.5434(3) 0.0464(14) Uani 1 d . .
H8 H 0.4450(4) 0.4386(3) 0.4993(3) 0.056 Uiso 1 calc R .
C9 C 0.2511(4) 0.3852(3) 0.4426(3) 0.0362(11) Uani 1 d . .
C10 C 0.1792(4) 0.4328(3) 0.3911(4) 0.0462(14) Uani 1 d . .
H10 H 0.1584(4) 0.4718(3) 0.4161(4) 0.055 Uiso 1 calc R .
C11 C 0.1373(4) 0.4248(4) 0.3045(4) 0.054(2) Uani 1 d . .
H11 H 0.0882(4) 0.4581(4) 0.2706(4) 0.065 Uiso 1 calc R .
C12 C 0.1664(4) 0.3683(4) 0.2667(3) 0.0495(15) Uani 1 d . .
H12 H 0.1388(4) 0.3631(4) 0.2068(3) 0.059 Uiso 1 calc R .
C13 C 0.2358(4) 0.3197(3) 0.3170(4) 0.0468(14) Uani 1 d . .
H13 H 0.2555(4) 0.2803(3) 0.2918(4) 0.056 Uiso 1 calc R .
C14 C 0.2772(4) 0.3279(3) 0.4042(3) 0.0416(13) Uani 1 d . .
H14 H 0.3243(4) 0.2935(3) 0.4383(3) 0.050 Uiso 1 calc R .
S2 S 0.08321(10) 0.44997(10) 0.71085(9) 0.0516(4) Uani 1 d . .
O3 O 0.2963(2) 0.3942(2) 0.8032(2) 0.0345(8) Uani 1 d . .
O4 O 0.3150(3) 0.4307(2) 0.9319(2) 0.0396(9) Uani 1 d . .
C15 C 0.2623(3) 0.4204(2) 0.8568(3) 0.0299(10) Uani 1 d . .
C16 C 0.1447(4) 0.4346(3) 0.8268(3) 0.0345(11) Uani 1 d . .
C17 C 0.1272(4) 0.5030(3) 0.8672(3) 0.0335(11) Uani 1 d . .
C18 C 0.0552(4) 0.5091(3) 0.9032(3) 0.0427(13) Uani 1 d . .
H18 H 0.0173(4) 0.4681(3) 0.9058(3) 0.051 Uiso 1 calc R .
C19 C 0.0372(5) 0.5729(4) 0.9353(4) 0.055(2) Uani 1 d . .
H19 H -0.0123(5) 0.5751(4) 0.9598(4) 0.066 Uiso 1 calc R .
C20 C 0.0902(5) 0.6333(4) 0.9323(4) 0.058(2) Uani 1 d . .
H20 H 0.0783(5) 0.6772(4) 0.9548(4) 0.070 Uiso 1 calc R .
C21 C 0.1611(5) 0.6288(3) 0.8958(5) 0.066(2) Uani 1 d . .
H21 H 0.1984(5) 0.6701(3) 0.8930(5) 0.079 Uiso 1 calc R .
C22 C 0.1788(5) 0.5646(3) 0.8631(4) 0.053(2) Uani 1 d . .
H22 H 0.2272(5) 0.5630(3) 0.8373(4) 0.064 Uiso 1 calc R .
C23 C 0.1019(4) 0.3690(3) 0.8553(4) 0.0459(14) Uani 1 d . .
C24 C 0.1382(5) 0.3510(3) 0.9409(5) 0.054(2) Uani 1 d . .
H24 H 0.1900(5) 0.3792(3) 0.9809(5) 0.064 Uiso 1 calc R .
C25 C 0.0997(6) 0.2923(4) 0.9685(7) 0.081(3) Uani 1 d . .
H25 H 0.1253(6) 0.2804(4) 1.0270(7) 0.097 Uiso 1 calc R .
C26 C 0.0246(8) 0.2515(5) 0.9109(10) 0.118(4) Uani 1 d . .
H26 H -0.0022(8) 0.2113(5) 0.9292(10) 0.141 Uiso 1 calc R .
C27 C -0.0100(9) 0.2688(6) 0.8300(10) 0.137(5) Uani 1 d . .
H27 H -0.0620(9) 0.2402(6) 0.7908(10) 0.164 Uiso 1 calc R .
C28 C 0.0263(6) 0.3274(5) 0.7993(7) 0.091(3) Uani 1 d . .
H28 H -0.0010(6) 0.3383(5) 0.7405(7) 0.109 Uiso 1 calc R .
N1 N 0.5866(4) 0.4990(3) 0.8301(3) 0.0564(14) Uani 1 d . .
C29 C 0.5400(5) 0.4986(4) 0.7336(3) 0.058(2) Uani 1 d . .
H29A H 0.5680(5) 0.4575(4) 0.7132(3) 0.070 Uiso 1 calc R .
H29B H 0.4656(5) 0.4913(4) 0.7147(3) 0.070 Uiso 1 calc R .
C30 C 0.5588(7) 0.5663(5) 0.6926(5) 0.091(3) Uani 1 d . .
H30A H 0.5265(7) 0.5618(5) 0.6308(5) 0.137 Uiso 1 calc R .
H30B H 0.6322(7) 0.5734(5) 0.7096(5) 0.137 Uiso 1 calc R .
H30C H 0.5297(7) 0.6072(5) 0.7111(5) 0.137 Uiso 1 calc R .
C31 C 0.6995(5) 0.5068(5) 0.8640(5) 0.080(2) Uani 1 d . .
H31A H 0.7163(5) 0.5533(5) 0.8451(5) 0.096 Uiso 1 calc R .
H31B H 0.7254(5) 0.5078(5) 0.9267(5) 0.096 Uiso 1 calc R .
C32 C 0.7533(6) 0.4493(7) 0.8377(6) 0.113(4) Uani 1 d . .
H32A H 0.8268(6) 0.4583(7) 0.8624(6) 0.170 Uiso 1 calc R .
H32B H 0.7297(6) 0.4487(7) 0.7757(6) 0.170 Uiso 1 calc R .
H32C H 0.7389(6) 0.4031(7) 0.8575(6) 0.170 Uiso 1 calc R .
C33 C 0.5469(6) 0.5610(4) 0.8659(4) 0.066(2) Uani 1 d . .
H33A H 0.5651(6) 0.6062(4) 0.8451(4) 0.079 Uiso 1 calc R .
H33B H 0.5817(6) 0.5606(4) 0.9284(4) 0.079 Uiso 1 calc R .
C34 C 0.4316(6) 0.5600(5) 0.8426(5) 0.084(2) Uani 1 d . .
H34A H 0.4120(6) 0.6014(5) 0.8679(5) 0.126 Uiso 1 calc R .
H34B H 0.4128(6) 0.5161(5) 0.8643(5) 0.126 Uiso 1 calc R .
H34C H 0.3962(6) 0.5617(5) 0.7809(5) 0.126 Uiso 1 calc R .
C35 C 0.5531(6) 0.4296(4) 0.8561(4) 0.065(2) Uani 1 d . .
H35A H 0.5816(6) 0.3897(4) 0.8342(4) 0.078 Uiso 1 calc R .
H35B H 0.4780(6) 0.4265(4) 0.8287(4) 0.078 Uiso 1 calc R .
C36 C 0.5844(8) 0.4198(5) 0.9509(5) 0.091(3) Uani 1 d . .
H36A H 0.5597(8) 0.3736(5) 0.9619(5) 0.136 Uiso 1 calc R .
H36B H 0.5550(8) 0.4581(5) 0.9732(5) 0.136 Uiso 1 calc R .
H36C H 0.6588(8) 0.4213(5) 0.9787(5) 0.136 Uiso 1 calc R .
N2 N 0.3797(3) 0.1817(3) 0.9278(3) 0.0539(12) Uani 1 d DU .
C37 C 0.4542(7) 0.1699(5) 0.8898(6) 0.100(3) Uani 1 d DU .
H37A H 0.4309(7) 0.1288(5) 0.8507(6) 0.120 Uiso 1 calc R .
H37B H 0.5191(7) 0.1558(5) 0.9356(6) 0.120 Uiso 1 calc R .
C38 C 0.4766(10) 0.2304(7) 0.8417(8) 0.145(5) Uani 1 d DU .
H38A H 0.5277(10) 0.2152(7) 0.8198(8) 0.218 Uiso 1 calc R .
H38B H 0.5027(10) 0.2713(7) 0.8796(8) 0.218 Uiso 1 calc R .
H38C H 0.4141(10) 0.2442(7) 0.7943(8) 0.218 Uiso 1 calc R .
C39 C 0.2692(10) 0.1751(12) 0.8647(9) 0.131(7) Uani 0.527(8) d PDU 1
H39A H 0.2531(10) 0.1237(12) 0.8552(9) 0.157 Uiso 0.527(8) calc PR 1
H39B H 0.2250(10) 0.1950(12) 0.8920(9) 0.157 Uiso 0.527(8) calc PR 1
C40 C 0.2406(13) 0.2088(8) 0.7825(9) 0.076(5) Uani 0.527(8) d PDU 1
H40A H 0.1682(13) 0.2002(8) 0.7491(9) 0.114 Uiso 0.527(8) calc PR 1
H40B H 0.2812(13) 0.1886(8) 0.7528(9) 0.114 Uiso 0.527(8) calc PR 1
H40C H 0.2530(13) 0.2602(8) 0.7899(9) 0.114 Uiso 0.527(8) calc PR 1
C41 C 0.3928(9) 0.2576(5) 0.9681(9) 0.069(3) Uani 0.527(8) d PDU 1
H41A H 0.3926(9) 0.2935(5) 0.9256(9) 0.083 Uiso 0.527(8) calc PR 1
H41B H 0.3344(9) 0.2679(5) 0.9842(9) 0.083 Uiso 0.527(8) calc PR 1
C42 C 0.4934(10) 0.2643(7) 1.0477(10) 0.079(4) Uani 0.527(8) d PDU 1
H42A H 0.4988(10) 0.3126(7) 1.0711(10) 0.119 Uiso 0.527(8) calc PR 1
H42B H 0.5514(10) 0.2551(7) 1.0318(10) 0.119 Uiso 0.527(8) calc PR 1
H42C H 0.4933(10) 0.2295(7) 1.0904(10) 0.119 Uiso 0.527(8) calc PR 1
C43 C 0.3822(9) 0.1317(6) 1.0001(7) 0.053(3) Uani 0.527(8) d PDU 1
H43A H 0.3651(9) 0.0832(6) 0.9759(7) 0.064 Uiso 0.527(8) calc PR 1
H43B H 0.4535(9) 0.1300(6) 1.0416(7) 0.064 Uiso 0.527(8) calc PR 1
C44 C 0.3167(10) 0.1463(8) 1.0486(9) 0.067(4) Uani 0.527(8) d PDU 1
H44A H 0.3280(10) 0.1093(8) 1.0919(9) 0.101 Uiso 0.527(8) calc PR 1
H44B H 0.2450(10) 0.1460(8) 1.0098(9) 0.101 Uiso 0.527(8) calc PR 1
H44C H 0.3340(10) 0.1931(8) 1.0761(9) 0.101 Uiso 0.527(8) calc PR 1
C39X C 0.2893(9) 0.2206(6) 0.8699(7) 0.050(3) Uani 0.473(8) d PDU 2
H39C H 0.3123(9) 0.2611(6) 0.8445(7) 0.060 Uiso 0.473(8) calc PR 2
H39D H 0.2520(9) 0.2406(6) 0.9032(7) 0.060 Uiso 0.473(8) calc PR 2
C40X C 0.2167(18) 0.1743(18) 0.7989(16) 0.160(13) Uani 0.473(8) d PDU 2
H40D H 0.1587(18) 0.2032(18) 0.7631(16) 0.241 Uiso 0.473(8) calc PR 2
H40E H 0.1922(18) 0.1348(18) 0.8235(16) 0.241 Uiso 0.473(8) calc PR 2
H40F H 0.2525(18) 0.1553(18) 0.7647(16) 0.241 Uiso 0.473(8) calc PR 2
C41X C 0.4323(15) 0.2159(11) 1.0107(9) 0.122(7) Uani 0.473(8) d PDU 2
H41C H 0.4443(15) 0.2667(11) 1.0014(9) 0.146 Uiso 0.473(8) calc PR 2
H41D H 0.4996(15) 0.1929(11) 1.0390(9) 0.146 Uiso 0.473(8) calc PR 2
C42X C 0.3766(22) 0.2123(16) 1.0688(13) 0.161(12) Uani 0.473(8) d PDU 2
H42D H 0.4166(22) 0.2362(16) 1.1223(13) 0.242 Uiso 0.473(8) calc PR 2
H42E H 0.3659(22) 0.1623(16) 1.0800(13) 0.242 Uiso 0.473(8) calc PR 2
H42F H 0.3105(22) 0.2362(16) 1.0423(13) 0.242 Uiso 0.473(8) calc PR 2
C43X C 0.3525(12) 0.1041(7) 0.9375(14) 0.122(8) Uani 0.473(8) d PDU 2
H43C H 0.3147(12) 0.0841(7) 0.8803(14) 0.147 Uiso 0.473(8) calc PR 2
H43D H 0.3062(12) 0.1035(7) 0.9683(14) 0.147 Uiso 0.473(8) calc PR 2
C44X C 0.4431(9) 0.0553(6) 0.9841(8) 0.047(3) Uani 0.473(8) d PDU 2
H44D H 0.4186(9) 0.0070(6) 0.9873(8) 0.071 Uiso 0.473(8) calc PR 2
H44E H 0.4802(9) 0.0736(6) 1.0415(8) 0.071 Uiso 0.473(8) calc PR 2
H44F H 0.4887(9) 0.0541(6) 0.9534(8) 0.071 Uiso 0.473(8) calc PR 2

loop_
_atom_type_symbol
_atom_type_description
_atom_type_scat_dispersion_real
_atom_type_scat_dispersion_imag
_atom_type_scat_source
C C 0.0033 0.0016 'International Tables Vol C Tables 4.2.6.8 and 6.1.1.4'
H H 0.0000 0.0000 'International Tables Vol C Tables 4.2.6.8 and 6.1.1.4'
N N 0.0061 0.0033 'International Tables Vol C Tables 4.2.6.8 and 6.1.1.4'
O O 0.0106 0.0060 'International Tables Vol C Tables 4.2.6.8 and 6.1.1.4'
S S 0.1246 0.1234 'International Tables Vol C Tables 4.2.6.8 and 6.1.1.4'
Zn Zn 0.2839 1.4301 'International Tables Vol C Tables 4.2.6.8 and 6.1.1.4'

loop_
_geom_angle_atom_site_label_1
_geom_angle_atom_site_label_2
_geom_angle_atom_site_label_3
_geom_angle
_geom_angle_site_symmetry_1
_geom_angle_site_symmetry_3
_geom_angle_publ_flag
O1 Zn O3 106.2(2) . . ?
O1 Zn S2 114.28(14) . . ?
O3 Zn S2 90.02(10) . . ?
O1 Zn S1 88.99(14) . . ?
O3 Zn S1 123.81(11) . . ?
S2 Zn S1 132.70(6) . . ?
C2 S1 Zn 95.6(2) . . ?
C1 O1 Zn 115.1(4) . . ?
O1 C1 O2 120.8(5) . . ?
O1 C1 C2 125.3(5) . . ?
O2 C1 C2 111.7(4) . . ?
C9 C2 C3 109.9(4) . . ?
C9 C2 C1 114.5(4) . . ?
C3 C2 C1 106.3(4) . . ?
C9 C2 S1 106.3(4) . . ?
C3 C2 S1 112.7(4) . . ?
C1 C2 S1 107.3(3) . . ?
C4 C3 C8 119.3(5) . . ?
C4 C3 C2 122.6(5) . . ?
C8 C3 C2 118.0(5) . . ?
C3 C4 C5 120.1(6) . . ?
C6 C5 C4 120.2(6) . . ?
C5 C6 C7 120.3(6) . . ?
C6 C7 C8 119.3(6) . . ?
C3 C8 C7 120.8(6) . . ?
C14 C9 C10 117.7(5) . . ?
C14 C9 C2 119.5(5) . . ?
C10 C9 C2 122.6(5) . . ?
C11 C10 C9 121.5(6) . . ?
C10 C11 C12 120.2(5) . . ?
C13 C12 C11 119.0(5) . . ?
C12 C13 C14 120.4(5) . . ?
C9 C14 C13 121.1(5) . . ?
C16 S2 Zn 96.0(2) . . ?
C15 O3 Zn 118.3(3) . . ?
O4 C15 O3 123.9(4) . . ?
O4 C15 C16 117.4(4) . . ?
O3 C15 C16 118.5(4) . . ?
C17 C16 C23 112.1(4) . . ?
C17 C16 C15 109.5(4) . . ?
C23 C16 C15 105.3(4) . . ?
C17 C16 S2 105.2(3) . . ?
C23 C16 S2 112.5(4) . . ?
C15 C16 S2 112.3(3) . . ?
C22 C17 C18 116.8(5) . . ?
C22 C17 C16 119.7(5) . . ?
C18 C17 C16 123.3(5) . . ?
C19 C18 C17 122.0(6) . . ?
C20 C19 C18 120.7(6) . . ?
C19 C20 C21 118.4(6) . . ?
C20 C21 C22 120.9(7) . . ?
C17 C22 C21 121.3(6) . . ?
C28 C23 C24 117.9(7) . . ?
C28 C23 C16 122.2(6) . . ?
C24 C23 C16 119.8(5) . . ?
C25 C24 C23 120.9(7) . . ?
C26 C25 C24 119.7(9) . . ?
C27 C26 C25 119.3(9) . . ?
C26 C27 C28 123.0(11) . . ?
C23 C28 C27 119.1(10) . . ?
C31 N1 C35 112.7(6) . . ?
C31 N1 C33 106.3(5) . . ?
C35 N1 C33 109.4(5) . . ?
C31 N1 C29 112.1(5) . . ?
C35 N1 C29 105.0(5) . . ?
C33 N1 C29 111.4(5) . . ?
C30 C29 N1 114.5(5) . . ?
C32 C31 N1 114.5(6) . . ?
N1 C33 C34 114.4(6) . . ?
N1 C35 C36 115.0(6) . . ?
C37 N2 C41X 107.9(9) . . ?
C37 N2 C39X 111.7(7) . . ?
C41X N2 C39X 114.8(9) . . ?
C37 N2 C43X 99.4(9) . . ?
C41X N2 C43X 111.5(10) . . ?
C39X N2 C43X 110.6(8) . . ?
C37 N2 C39 113.5(9) . . ?
C37 N2 C43 118.0(6) . . ?
C39 N2 C43 102.6(8) . . ?
C37 N2 C41 110.5(7) . . ?
C39 N2 C41 107.5(10) . . ?
C43 N2 C41 103.8(7) . . ?
N2 C37 C38 118.3(7) . . ?
C40 C39 N2 118.6(13) . . ?
C42 C41 N2 112.0(8) . . ?
C44 C43 N2 120.6(9) . . ?
N2 C39X C40X 113.6(14) . . ?
N2 C41X C42X 114.7(16) . . ?
N2 C43X C44X 115.2(11) . . ?

loop_
_geom_bond_atom_site_label_1
_geom_bond_atom_site_label_2
_geom_bond_distance
_geom_bond_site_symmetry_2
_geom_bond_publ_flag
Zn O1 1.976(4) . ?
Zn O3 1.998(3) . ?
Zn S2 2.2584(15) . ?
Zn S1 2.288(2) . ?
S1 C2 1.816(6) . ?
O1 C1 1.154(6) . ?
O2 C1 1.347(7) . ?
C1 C2 1.587(7) . ?
C2 C9 1.539(7) . ?
C2 C3 1.548(7) . ?
C3 C4 1.383(8) . ?
C3 C8 1.386(8) . ?
C4 C5 1.396(8) . ?
C5 C6 1.370(10) . ?
C6 C7 1.389(10) . ?
C7 C8 1.390(8) . ?
C9 C14 1.383(7) . ?
C9 C10 1.387(7) . ?
C10 C11 1.374(8) . ?
C11 C12 1.385(9) . ?
C12 C13 1.374(8) . ?
C13 C14 1.385(8) . ?
S2 C16 1.855(5) . ?
O3 C15 1.287(6) . ?
O4 C15 1.227(6) . ?
C15 C16 1.573(6) . ?
C16 C17 1.521(7) . ?
C16 C23 1.533(8) . ?
C17 C22 1.385(8) . ?
C17 C18 1.389(7) . ?
C18 C19 1.380(8) . ?
C19 C20 1.372(10) . ?
C20 C21 1.380(10) . ?
C21 C22 1.389(9) . ?
C23 C28 1.375(9) . ?
C23 C24 1.393(9) . ?
C24 C25 1.389(9) . ?
C25 C26 1.374(15) . ?
C26 C27 1.32(2) . ?
C27 C28 1.400(14) . ?
N1 C31 1.491(8) . ?
N1 C35 1.509(8) . ?
N1 C33 1.520(9) . ?
N1 C29 1.523(7) . ?
C29 C30 1.521(10) . ?
C31 C32 1.489(13) . ?
C33 C34 1.534(11) . ?
C35 C36 1.518(9) . ?
N2 C37 1.460(9) . ?
N2 C41X 1.472(13) . ?
N2 C39X 1.478(11) . ?
N2 C43X 1.529(12) . ?
N2 C39 1.532(12) . ?
N2 C43 1.540(10) . ?
N2 C41 1.560(11) . ?
C37 C38 1.505(12) . ?
C39 C40 1.45(2) . ?
C41 C42 1.55(2) . ?
C43 C44 1.493(14) . ?
C39X C40X 1.53(2) . ?
C41X C42X 1.49(2) . ?
C43X C44X 1.53(2) . ?
